data_4506896
loop_
_publ_author_name
'Zhao, Tingting'
'Jing, Xuemin'
'Wang, Jing'
'Wang, Dongmei'
'Li, Guanghua'
'Huo, Qisheng'
'Liu, Yunling'

_publ_section_title
;
 Assembly of Two 3D Porous Metal--Organic Frameworks Based on
 1,2,3-Triazole-4,5-dicarboxylate Exhibiting Novel Coordination Modes
;
_journal_issue 11
_journal_name_full 'Crystal Growth &amp; Design'
_journal_page_first 5456
_journal_paper_doi 10.1021/cg301041n
_journal_volume 12
_journal_year 2012
_chemical_formula_moiety 'C8 H12.50 Cd2 K0.50 N6 O13.50'
_chemical_formula_sum 'C8 H12.5 Cd2 K0.5 N6 O13.5'
_chemical_formula_weight 653.09
_chemical_melting_point ?
_chemical_name_systematic
; 
 ? 
;
_space_group_IT_number 74
_symmetry_cell_setting orthorhombic
_symmetry_space_group_name_Hall '-I 2b 2'
_symmetry_space_group_name_H-M 'I m m a'
_atom_sites_solution_primary direct
_atom_sites_solution_secondary difmap
_audit_creation_method SHELXL-97
_cell_angle_alpha 90.00
_cell_angle_beta 90.00
_cell_angle_gamma 90.00
_cell_formula_units_Z 16
_cell_length_a 21.309(4)
_cell_length_b 23.981(5)
_cell_length_c 16.055(3)
_cell_measurement_reflns_used 5308
_cell_measurement_temperature 293(2)
_cell_measurement_theta_max 28.32
_cell_measurement_theta_min 2.45
_cell_volume 8204(3)
_computing_cell_refinement 'Bruker SMART'
_computing_data_collection 'Bruker SMART'
_computing_data_reduction 'Bruker SAINT'
_computing_molecular_graphics SHELXP-97
_computing_publication_material SHELXTL
_computing_structure_refinement 'SHELXL-97 (Sheldrick, 1997)'
_computing_structure_solution 'SHELXS-97 (Sheldrick, 1990)'
_diffrn_ambient_temperature 293(2)
_diffrn_detector_area_resol_mean 9.00cm
_diffrn_measured_fraction_theta_full 0.987
_diffrn_measured_fraction_theta_max 0.987
_diffrn_measurement_device_type 'CCD area detector'
_diffrn_measurement_method 'phi and omega scans'
_diffrn_radiation_monochromator graphite
_diffrn_radiation_source 'fine-focus sealed tube'
_diffrn_radiation_type MoK\a
_diffrn_radiation_wavelength 0.71073
_diffrn_reflns_av_R_equivalents 0.0848
_diffrn_reflns_av_sigmaI/netI 0.0612
_diffrn_reflns_limit_h_max 28
_diffrn_reflns_limit_h_min -28
_diffrn_reflns_limit_k_max 16
_diffrn_reflns_limit_k_min -31
_diffrn_reflns_limit_l_max 19
_diffrn_reflns_limit_l_min -21
_diffrn_reflns_number 29460
_diffrn_reflns_theta_full 28.32
_diffrn_reflns_theta_max 28.32
_diffrn_reflns_theta_min 2.45
_diffrn_standards_decay_% none
_diffrn_standards_interval_count none
_diffrn_standards_interval_time none
_diffrn_standards_number none
_exptl_absorpt_coefficient_mu 2.251
_exptl_absorpt_correction_T_max 0.6218
_exptl_absorpt_correction_T_min 0.3157
_exptl_absorpt_correction_type empirical
_exptl_absorpt_process_details SADABS
_exptl_crystal_colour colourless
_exptl_crystal_density_diffrn 2.115
_exptl_crystal_density_meas ?
_exptl_crystal_density_method 'not measured'
_exptl_crystal_description block
_exptl_crystal_F_000 5056
_exptl_crystal_size_max 0.38
_exptl_crystal_size_mid 0.26
_exptl_crystal_size_min 0.24
_refine_diff_density_max 2.244
_refine_diff_density_min -1.351
_refine_diff_density_rms 0.200
_refine_ls_extinction_method none
_refine_ls_goodness_of_fit_ref 1.025
_refine_ls_matrix_type full
_refine_ls_number_parameters 301
_refine_ls_number_reflns 5308
_refine_ls_number_restraints 30
_refine_ls_restrained_S_all 1.022
_refine_ls_R_factor_all 0.0926
_refine_ls_R_factor_gt 0.0484
_refine_ls_shift/su_max 0.001
_refine_ls_shift/su_mean 0.000
_refine_ls_structure_factor_coef Fsqd
_refine_ls_weighting_details 'calc w=1/[\s^2^(Fo^2^)+(0.0649P)^2^+83.5217P] where P=(Fo^2^+2Fc^2^)/3'
_refine_ls_weighting_scheme calc
_refine_ls_wR_factor_gt 0.1149
_refine_ls_wR_factor_ref 0.1395
_reflns_number_gt 3439
_reflns_number_total 5308
_reflns_threshold_expression >2sigma(I)
_cod_data_source_file cg301041n_si_001.cif
_cod_data_source_block 1
_cod_depositor_comments
;
The following automatic conversions were performed:

'_chemical_melting_point' value 'not measured' was changed to '?' -
the value is undefined or not given.

'_symmetry_cell_setting' value
'Orthorhombic' changed to 'orthorhombic' according to
/home/saulius/struct/CIF-dictionaries/cif_core.dic dictionary named
'cif_core.dic' version 2.4.2 from 2011-04-26.

Automatic conversion script
Id: cif_fix_values 1891 2012-01-12 08:04:46Z andrius 

The following automatic conversions were performed:

'_exptl_crystal_density_meas' value 'none' was changed to '?' - the
value is perceived as not measured.

Automatic conversion script
Id: cif_fix_values 3008 2015-01-20 13:52:24Z robertas 
;
_cod_original_sg_symbol_H-M Imma
_cod_original_formula_sum 'C8 H12.50 Cd2 K0.50 N6 O13.50'
_cod_database_code 4506896

loop_
_symmetry_equiv_pos_as_xyz
'x, y, z'
'-x, -y+1/2, z'
'-x, y+1/2, -z'
'x, -y, -z'
'x+1/2, y+1/2, z+1/2'
'-x+1/2, -y+1, z+1/2'
'-x+1/2, y+1, -z+1/2'
'x+1/2, -y+1/2, -z+1/2'
'-x, -y, -z'
'x, y-1/2, -z'
'x, -y-1/2, z'
'-x, y, z'
'-x+1/2, -y+1/2, -z+1/2'
'x+1/2, y, -z+1/2'
'x+1/2, -y, z+1/2'
'-x+1/2, y+1/2, z+1/2'

loop_
_atom_site_label
_atom_site_type_symbol
_atom_site_fract_x
_atom_site_fract_y
_atom_site_fract_z
_atom_site_U_iso_or_equiv
_atom_site_adp_type
_atom_site_occupancy
_atom_site_symmetry_multiplicity
_atom_site_calc_flag
_atom_site_refinement_flags
Cd1 Cd 0.15618(2) 0.388803(19) 0.23461(3) 0.02231(13) Uani 1 1 d .
Cd2 Cd 0.27531(2) 0.404644(19) 0.48297(3) 0.02120(13) Uani 1 1 d .
K1 K 0.16162(17) 0.7500 0.0089(3) 0.0650(9) Uani 1 2 d S
O1 O 0.2285(2) 0.37107(18) 0.3447(3) 0.0235(10) Uani 1 1 d .
O2 O 0.2382(2) 0.31275(19) 0.4507(3) 0.0249(10) Uani 1 1 d .
O3 O 0.1383(2) 0.3705(2) 0.0855(3) 0.0275(11) Uani 1 1 d .
O4 O 0.0676(7) 0.3736(10) -0.0141(9) 0.067(5) Uani 0.50 1 d P
O4' O 0.0672(6) 0.3323(7) 0.0010(9) 0.049(4) Uani 0.50 1 d P
O5 O 0.1344(3) 0.4650(2) 0.3327(3) 0.0310(12) Uani 1 1 d .
O6 O 0.1400(3) 0.5567(2) 0.3510(3) 0.0474(16) Uani 1 1 d .
O7 O 0.2040(3) 0.6487(2) 0.1053(3) 0.0343(13) Uani 1 1 d .
O8 O 0.1485(5) 0.6473(3) 0.2212(4) 0.074(3) Uani 1 1 d .
O9 O 0.1689(3) 0.4258(3) 0.4893(3) 0.0394(13) Uani 1 1 d .
O1W O 0.3404(4) 0.6693(3) 0.1114(4) 0.0652(14) Uani 1 1 d .
O2W O 0.1021(6) 0.7500 0.1729(6) 0.0652(14) Uani 1 2 d S
O3W O 0.0000 0.6741(5) 0.1382(6) 0.0652(14) Uani 1 2 d S
O4W O 0.0000 0.2500 0.2179(19) 0.0652(14) Uani 0.50 4 d SP
O5W O 0.119(2) 0.7500 0.491(2) 0.0652(14) Uani 0.25 2 d SP
O6W O 0.5000 0.4830(9) 0.1202(12) 0.0652(14) Uani 0.50 2 d SP
O7W O 0.0254(19) 0.7500 -0.017(2) 0.0652(14) Uani 0.25 2 d SP
O8W O 0.0395(16) 0.8441(12) 0.3150(17) 0.0652(14) Uani 0.25 1 d P
O9W O 0.0000 0.9894(19) 0.047(3) 0.0652(14) Uani 0.25 2 d SP
O10W O 0.273(3) 0.7500 0.169(3) 0.0652(14) Uani 0.25 2 d SP
O11W O 0.0000 0.7500 0.074(3) 0.0652(14) Uani 0.25 4 d SP
O12W O 0.5000 0.548(4) 0.452(5) 0.0652(14) Uani 0.13 2 d SP
O13W O 0.0000 0.5314(17) 0.159(3) 0.0652(14) Uani 0.25 2 d SP
O14W O 0.0000 0.5713(17) 0.198(2) 0.0652(14) Uani 0.25 2 d SP
O15W O 0.0000 0.5302(18) 0.096(3) 0.0652(14) Uani 0.25 2 d SP
O16W O 0.0000 0.6369(18) 0.157(2) 0.0652(14) Uani 0.25 2 d SP
O17W O 0.0000 0.4100(17) 0.564(2) 0.0652(14) Uani 0.25 2 d SP
O18W O 0.283(4) 0.774(3) 0.171(5) 0.071(5) Uani 0.13 1 d PU
O19W O 0.0000 1.053(2) 0.407(3) 0.071(5) Uani 0.25 2 d SPU
O20W O 0.0000 0.2500 0.270(2) 0.071(5) Uani 0.50 4 d SPU
O21W O 0.0000 -0.198(2) 0.322(3) 0.071(5) Uani 0.25 2 d SPU
O22W O 0.393(3) 0.661(3) 0.122(4) 0.071(5) Uani 0.13 1 d PU
N1 N 0.1640(3) 0.2951(2) 0.2539(3) 0.0226(12) Uani 1 1 d .
N2 N 0.1450(4) 0.2500 0.2109(5) 0.0267(19) Uani 1 2 d S
N3 N 0.0508(3) 0.3863(3) 0.2052(4) 0.0258(12) Uani 1 1 d .
N4 N 0.0000 0.3933(4) 0.2519(5) 0.033(2) Uani 1 2 d S
N5 N 0.1843(3) 0.4713(2) 0.1811(3) 0.0236(12) Uani 1 1 d .
N6 N 0.2039(3) 0.4821(2) 0.1042(3) 0.0253(12) Uani 1 1 d .
N7 N 0.2031(3) 0.5375(2) 0.0938(3) 0.0244(12) Uani 1 1 d .
C1 C 0.1945(3) 0.2788(3) 0.3236(4) 0.0200(13) Uani 1 1 d .
C2 C 0.2219(3) 0.3229(3) 0.3773(4) 0.0200(13) Uani 1 1 d .
C3 C 0.0326(3) 0.3748(3) 0.1265(4) 0.0270(15) Uani 1 1 d .
C4 C 0.0819(4) 0.3649(4) 0.0615(5) 0.043(2) Uani 1 1 d .
C5 C 0.1701(3) 0.5191(3) 0.2212(4) 0.0205(13) Uani 1 1 d .
C6 C 0.1831(3) 0.5619(3) 0.1651(4) 0.0226(14) Uani 1 1 d .
C7 C 0.1460(3) 0.5139(3) 0.3086(4) 0.0255(15) Uani 1 1 d .
C8 C 0.1783(5) 0.6243(3) 0.1647(5) 0.0352(19) Uani 1 1 d .

loop_
_atom_site_aniso_label
_atom_site_aniso_U_11
_atom_site_aniso_U_22
_atom_site_aniso_U_33
_atom_site_aniso_U_23
_atom_site_aniso_U_13
_atom_site_aniso_U_12
Cd1 0.0277(3) 0.0166(2) 0.0226(2) 0.00437(18) -0.0056(2) -0.00102(19)
Cd2 0.0296(3) 0.0177(2) 0.0164(2) -0.00289(18) 0.0003(2) -0.00243(19)
K1 0.0593(19) 0.0411(16) 0.095(3) 0.000 0.0322(19) 0.000
O1 0.034(3) 0.014(2) 0.023(2) -0.0060(18) 0.001(2) -0.0054(19)
O2 0.033(3) 0.020(2) 0.021(2) -0.0019(19) -0.005(2) -0.0006(19)
O3 0.020(2) 0.036(3) 0.026(2) 0.002(2) -0.001(2) -0.001(2)
O4 0.038(8) 0.137(17) 0.026(7) 0.000(10) -0.002(5) 0.006(10)
O4' 0.032(7) 0.078(10) 0.038(8) -0.027(8) 0.004(6) -0.001(7)
O5 0.045(3) 0.029(3) 0.019(2) 0.006(2) 0.003(2) -0.003(2)
O6 0.086(5) 0.034(3) 0.023(3) -0.003(2) 0.007(3) 0.002(3)
O7 0.059(4) 0.019(2) 0.025(3) 0.005(2) 0.003(2) -0.006(2)
O8 0.150(8) 0.022(3) 0.052(4) 0.001(3) 0.051(5) 0.017(4)
O9 0.038(3) 0.058(4) 0.022(3) -0.002(2) 0.005(2) 0.008(3)
O1W 0.094(4) 0.053(3) 0.048(3) -0.002(2) -0.005(3) -0.036(4)
O2W 0.094(4) 0.053(3) 0.048(3) -0.002(2) -0.005(3) -0.036(4)
O3W 0.094(4) 0.053(3) 0.048(3) -0.002(2) -0.005(3) -0.036(4)
O4W 0.094(4) 0.053(3) 0.048(3) -0.002(2) -0.005(3) -0.036(4)
O5W 0.094(4) 0.053(3) 0.048(3) -0.002(2) -0.005(3) -0.036(4)
O6W 0.094(4) 0.053(3) 0.048(3) -0.002(2) -0.005(3) -0.036(4)
O7W 0.094(4) 0.053(3) 0.048(3) -0.002(2) -0.005(3) -0.036(4)
O8W 0.094(4) 0.053(3) 0.048(3) -0.002(2) -0.005(3) -0.036(4)
O9W 0.094(4) 0.053(3) 0.048(3) -0.002(2) -0.005(3) -0.036(4)
O10W 0.094(4) 0.053(3) 0.048(3) -0.002(2) -0.005(3) -0.036(4)
O11W 0.094(4) 0.053(3) 0.048(3) -0.002(2) -0.005(3) -0.036(4)
O12W 0.094(4) 0.053(3) 0.048(3) -0.002(2) -0.005(3) -0.036(4)
O13W 0.094(4) 0.053(3) 0.048(3) -0.002(2) -0.005(3) -0.036(4)
O14W 0.094(4) 0.053(3) 0.048(3) -0.002(2) -0.005(3) -0.036(4)
O15W 0.094(4) 0.053(3) 0.048(3) -0.002(2) -0.005(3) -0.036(4)
O16W 0.094(4) 0.053(3) 0.048(3) -0.002(2) -0.005(3) -0.036(4)
O17W 0.094(4) 0.053(3) 0.048(3) -0.002(2) -0.005(3) -0.036(4)
O18W 0.071(5) 0.071(5) 0.071(5) 0.0000(5) 0.0000(5) 0.0000(5)
O19W 0.071(5) 0.071(5) 0.071(5) 0.0000(5) 0.0000(5) 0.0000(5)
O20W 0.071(5) 0.071(5) 0.071(5) 0.0000(5) 0.0000(5) 0.0000(5)
O21W 0.071(5) 0.071(5) 0.071(5) 0.0000(5) 0.0000(5) 0.0000(5)
O22W 0.071(5) 0.071(5) 0.071(5) 0.0000(5) 0.0000(5) 0.0000(5)
N1 0.030(3) 0.017(3) 0.021(3) 0.003(2) -0.010(2) -0.001(2)
N2 0.040(5) 0.012(4) 0.028(4) 0.000 -0.015(4) 0.000
N3 0.024(3) 0.031(3) 0.022(3) -0.003(2) 0.002(2) -0.001(2)
N4 0.021(4) 0.050(6) 0.027(5) -0.003(4) 0.000 0.000
N5 0.030(3) 0.023(3) 0.018(3) 0.003(2) 0.006(2) -0.001(2)
N6 0.037(3) 0.019(3) 0.020(3) 0.001(2) 0.008(2) 0.000(2)
N7 0.035(3) 0.016(3) 0.021(3) 0.003(2) 0.003(2) 0.003(2)
C1 0.026(3) 0.016(3) 0.018(3) -0.001(2) -0.001(3) -0.002(3)
C2 0.020(3) 0.018(3) 0.022(3) -0.002(2) -0.002(3) -0.003(3)
C3 0.021(3) 0.033(4) 0.027(3) -0.004(3) 0.003(3) -0.001(3)
C4 0.023(4) 0.081(7) 0.026(4) -0.004(4) 0.000(3) 0.001(4)
C5 0.025(3) 0.018(3) 0.018(3) 0.002(2) 0.004(2) -0.002(2)
C6 0.028(4) 0.021(3) 0.019(3) 0.001(3) 0.001(3) -0.003(3)
C7 0.034(4) 0.029(4) 0.013(3) -0.003(3) -0.001(3) -0.001(3)
C8 0.067(6) 0.017(3) 0.022(4) 0.003(3) 0.003(4) -0.001(3)

loop_
_atom_type_symbol
_atom_type_description
_atom_type_scat_dispersion_real
_atom_type_scat_dispersion_imag
_atom_type_scat_source
C C 0.0033 0.0016 'International Tables Vol C Tables 4.2.6.8 and 6.1.1.4'
H H 0.0000 0.0000 'International Tables Vol C Tables 4.2.6.8 and 6.1.1.4'
N N 0.0061 0.0033 'International Tables Vol C Tables 4.2.6.8 and 6.1.1.4'
O O 0.0106 0.0060 'International Tables Vol C Tables 4.2.6.8 and 6.1.1.4'
K K 0.2009 0.2494 'International Tables Vol C Tables 4.2.6.8 and 6.1.1.4'
Cd Cd -0.8075 1.2024 'International Tables Vol C Tables 4.2.6.8 and 6.1.1.4'

loop_
_geom_angle_atom_site_label_1
_geom_angle_atom_site_label_2
_geom_angle_atom_site_label_3
_geom_angle
_geom_angle_site_symmetry_1
_geom_angle_site_symmetry_3
N5 Cd1 N1 155.0(2) . .
N5 Cd1 N3 101.9(2) . .
N1 Cd1 N3 94.3(2) . .
N5 Cd1 O1 105.63(19) . .
N1 Cd1 O1 71.03(17) . .
N3 Cd1 O1 141.29(19) . .
N5 Cd1 O5 68.81(18) . .
N1 Cd1 O5 131.40(18) . .
N3 Cd1 O5 88.1(2) . .
O1 Cd1 O5 77.25(16) . .
N5 Cd1 O3 79.97(19) . .
N1 Cd1 O3 88.18(18) . .
N3 Cd1 O3 69.18(18) . .
O1 Cd1 O3 142.08(16) . .
O5 Cd1 O3 136.57(17) . .
O3 Cd2 N7 115.1(2) 7_545 6
O3 Cd2 O9 151.73(18) 7_545 .
N7 Cd2 O9 91.7(2) 6 .
O3 Cd2 N6 81.2(2) 7_545 7_545
N7 Cd2 N6 87.0(2) 6 7_545
O9 Cd2 N6 92.1(2) . 7_545
O3 Cd2 O7 93.14(19) 7_545 6
N7 Cd2 O7 69.50(18) 6 6
O9 Cd2 O7 105.2(2) . 6
N6 Cd2 O7 150.8(2) 7_545 6
O3 Cd2 O2 80.41(17) 7_545 .
N7 Cd2 O2 141.87(19) 6 .
O9 Cd2 O2 83.60(19) . .
N6 Cd2 O2 130.90(18) 7_545 .
O7 Cd2 O2 75.29(17) 6 .
O3 Cd2 O1 77.62(16) 7_545 .
N7 Cd2 O1 159.42(18) 6 .
O9 Cd2 O1 74.13(17) . .
N6 Cd2 O1 78.88(17) 7_545 .
O7 Cd2 O1 128.07(16) 6 .
O2 Cd2 O1 52.83(15) . .
O3 Cd2 K1 56.29(14) 7_545 6
N7 Cd2 K1 114.48(15) 6 6
O9 Cd2 K1 122.00(16) . 6
N6 Cd2 K1 137.07(16) 7_545 6
O7 Cd2 K1 49.42(13) 6 6
O2 Cd2 K1 43.55(12) . 6
O1 Cd2 K1 85.94(11) . 6
O2 K1 O2 65.7(2) 16_554 6_554
O2 K1 O4' 98.6(3) 16_554 10_565
O2 K1 O4' 155.3(3) 6_554 10_565
O2 K1 O4' 155.3(3) 16_554 4_565
O2 K1 O4' 98.6(3) 6_554 4_565
O4' K1 O4' 88.7(6) 10_565 4_565
O2 K1 O2W 129.6(2) 16_554 .
O2 K1 O2W 129.6(2) 6_554 .
O4' K1 O2W 75.0(3) 10_565 .
O4' K1 O2W 75.0(3) 4_565 .
O2 K1 O7W 135.5(5) 16_554 .
O2 K1 O7W 135.5(5) 6_554 .
O4' K1 O7W 44.5(3) 10_565 .
O4' K1 O7W 44.5(3) 4_565 .
O2W K1 O7W 72.5(8) . .
O2 K1 O7 60.40(15) 16_554 11_575
O2 K1 O7 112.28(19) 6_554 11_575
O4' K1 O7 71.3(4) 10_565 11_575
O4' K1 O7 143.6(3) 4_565 11_575
O2W K1 O7 70.59(17) . 11_575
O7W K1 O7 111.7(4) . 11_575
O2 K1 O7 112.28(19) 16_554 .
O2 K1 O7 60.40(15) 6_554 .
O4' K1 O7 143.6(3) 10_565 .
O4' K1 O7 71.3(4) 4_565 .
O2W K1 O7 70.59(17) . .
O7W K1 O7 111.7(4) . .
O7 K1 O7 107.2(2) 11_575 .
O2 K1 O3 59.08(13) 16_554 10_565
O2 K1 O3 115.86(16) 6_554 10_565
O4' K1 O3 41.8(3) 10_565 10_565
O4' K1 O3 118.6(4) 4_565 10_565
O2W K1 O3 110.38(13) . 10_565
O7W K1 O3 77.6(3) . 10_565
O7 K1 O3 64.89(13) 11_575 10_565
O7 K1 O3 170.05(19) . 10_565
O2 K1 O3 115.86(16) 16_554 4_565
O2 K1 O3 59.08(13) 6_554 4_565
O4' K1 O3 118.6(4) 10_565 4_565
O4' K1 O3 41.8(3) 4_565 4_565
O2W K1 O3 110.38(13) . 4_565
O7W K1 O3 77.6(3) . 4_565
O7 K1 O3 170.05(19) 11_575 4_565
O7 K1 O3 64.89(13) . 4_565
O3 K1 O3 122.3(2) 10_565 4_565
O2 K1 C4 134.9(2) 16_554 4_565
O2 K1 C4 80.47(18) 6_554 4_565
O4' K1 C4 101.0(4) 10_565 4_565
O4' K1 C4 21.0(3) 4_565 4_565
O2W K1 C4 94.7(2) . 4_565
O7W K1 C4 57.5(3) . 4_565
O7 K1 C4 164.6(2) 11_575 4_565
O7 K1 C4 70.75(19) . 4_565
O3 K1 C4 118.6(2) 10_565 4_565
O3 K1 C4 21.65(16) 4_565 4_565
O2 K1 C4 80.47(18) 16_554 10_565
O2 K1 C4 134.9(2) 6_554 10_565
O4' K1 C4 21.0(3) 10_565 10_565
O4' K1 C4 101.0(4) 4_565 10_565
O2W K1 C4 94.7(2) . 10_565
O7W K1 C4 57.5(3) . 10_565
O7 K1 C4 70.75(19) 11_575 10_565
O7 K1 C4 164.6(2) . 10_565
O3 K1 C4 21.65(16) 10_565 10_565
O3 K1 C4 118.6(2) 4_565 10_565
C4 K1 C4 107.0(3) 4_565 10_565
C2 O1 Cd1 113.3(4) . .
C2 O1 Cd2 88.4(4) . .
Cd1 O1 Cd2 146.9(2) . .
C2 O2 Cd2 96.7(4) . .
C2 O2 K1 129.4(4) . 6
Cd2 O2 K1 99.89(17) . 6
C4 O3 Cd2 130.7(5) . 7_545
C4 O3 Cd1 117.3(5) . .
Cd2 O3 Cd1 106.16(19) 7_545 .
C4 O3 K1 84.9(5) . 10
Cd2 O3 K1 88.40(17) 7_545 10
Cd1 O3 K1 125.35(19) . 10
O4' O4 C4 67.4(14) . .
O4 O4' C4 65.6(13) . .
O4 O4' K1 131.2(15) . 10
C4 O4' K1 107.1(9) . 10
C7 O5 Cd1 117.3(4) . .
C8 O7 Cd2 117.4(4) . 6_554
C8 O7 K1 129.7(5) . .
Cd2 O7 K1 93.70(17) 6_554 .
O7W O7W O11W 69.7(16) 2_565 .
O7W O7W K1 171.8(7) 2_565 .
O11W O7W K1 102.1(19) . .
O21W O8W O8W 50(2) 1_565 12
O21W O8W O22W 115(3) 1_565 13_565
O8W O8W O22W 145(2) 12 13_565
O12W O9W O15W 58(6) 13_565 2_565
O12W O9W O9W 110(8) 13_565 9_575
O15W O9W O9W 168(7) 2_565 9_575
O18W O10W O18W 139(10) . 11_575
O7W O11W O7W 41(3) 2_565 .
O15W O12W O9W 63(7) 14 13_565
O15W O13W O14W 125(5) . .
O13W O14W O16W 124(4) . .
O12W O15W O9W 59(6) 14_455 2_565
O12W O15W O13W 150(9) 14_455 .
O9W O15W O13W 151(7) 2_565 .
O3W O16W O14W 175(4) . .
O10W O18W O18W 20(10) . 11_575
O8W O21W O8W 79(4) 1_545 12_545
O1W O22W O8W 154(5) . 13_565
N2 N1 C1 109.7(5) . .
N2 N1 Cd1 134.6(4) . .
C1 N1 Cd1 115.7(4) . .
N1 N2 N1 107.0(7) . 11_565
N4 N3 C3 108.7(6) . .
N4 N3 Cd1 132.7(5) . .
C3 N3 Cd1 118.6(4) . .
N3 N4 N3 109.3(8) 12 .
N6 N5 C5 110.5(5) . .
N6 N5 Cd1 127.7(4) . .
C5 N5 Cd1 120.5(4) . .
N5 N6 N7 107.7(5) . .
N5 N6 Cd2 117.2(4) . 7_545
N7 N6 Cd2 135.0(4) . 7_545
N6 N7 C6 109.1(5) . .
N6 N7 Cd2 133.8(4) . 6_554
C6 N7 Cd2 117.1(4) . 6_554
N1 C1 C1 106.8(3) . 11_565
N1 C1 C2 117.7(5) . .
C1 C1 C2 135.4(4) 11_565 .
O2 C2 O1 122.1(6) . .
O2 C2 C1 121.1(6) . .
O1 C2 C1 116.8(6) . .
N3 C3 C3 106.7(4) . 12
N3 C3 C4 118.9(6) . .
C3 C3 C4 134.5(4) 12 .
O4 C4 O3 120.0(10) . .
O4 C4 O4' 47.1(10) . .
O3 C4 O4' 121.6(9) . .
O4 C4 C3 118.2(9) . .
O3 C4 C3 115.8(7) . .
O4' C4 C3 116.8(9) . .
O4 C4 K1 86.3(11) . 10
O3 C4 K1 73.5(5) . 10
O4' C4 K1 51.9(8) . 10
C3 C4 K1 134.7(6) . 10
N5 C5 C6 105.9(5) . .
N5 C5 C7 117.0(6) . .
C6 C5 C7 137.2(6) . .
N7 C6 C5 106.9(6) . .
N7 C6 C8 116.7(6) . .
C5 C6 C8 136.4(6) . .
O6 C7 O5 125.7(7) . .
O6 C7 C5 118.7(6) . .
O5 C7 C5 115.6(6) . .
O8 C8 O7 125.4(7) . .
O8 C8 C6 118.5(7) . .
O7 C8 C6 116.2(7) . .

loop_
_geom_bond_atom_site_label_1
_geom_bond_atom_site_label_2
_geom_bond_distance
_geom_bond_site_symmetry_2
Cd1 N5 2.239(6) .
Cd1 N1 2.275(5) .
Cd1 N3 2.295(6) .
Cd1 O1 2.383(5) .
Cd1 O5 2.457(5) .
Cd1 O3 2.464(5) .
Cd2 O3 2.294(5) 7_545
Cd2 N7 2.302(6) 6
Cd2 O9 2.326(6) .
Cd2 N6 2.366(6) 7_545
Cd2 O7 2.385(5) 6
Cd2 O2 2.398(5) .
Cd2 O1 2.564(5) .
Cd2 K1 3.9663(14) 6
K1 O2 2.774(5) 16_554
K1 O2 2.774(5) 6_554
K1 O4' 2.823(16) 10_565
K1 O4' 2.823(16) 4_565
K1 O2W 2.924(11) .
K1 O7W 2.93(4) .
K1 O7 3.019(6) 11_575
K1 O7 3.019(6) .
K1 O3 3.301(6) 10_565
K1 O3 3.301(6) 4_565
K1 C4 3.429(10) 4_565
K1 C4 3.429(10) 10_565
O1 C2 1.276(8) .
O2 C2 1.253(8) .
O2 K1 2.774(5) 6
O3 C4 1.270(9) .
O3 Cd2 2.294(5) 7_545
O3 K1 3.301(6) 10
O4 O4' 1.02(2) .
O4 C4 1.268(16) .
O4' C4 1.286(15) .
O4' K1 2.823(16) 10
O5 C7 1.259(9) .
O6 C7 1.238(9) .
O7 C8 1.245(9) .
O7 Cd2 2.385(5) 6_554
O8 C8 1.236(10) .
O1W O22W 1.15(7) .
O3W O16W 0.94(4) .
O4W O20W 0.83(4) .
O6W O19W 0.96(5) 13_565
O7W O7W 1.08(8) 2_565
O7W O11W 1.56(6) .
O8W O21W 1.32(4) 1_565
O8W O8W 1.68(7) 12
O8W O22W 1.76(8) 13_565
O9W O12W 0.89(8) 13_565
O9W O15W 0.92(5) 2_565
O9W O9W 1.59(9) 9_575
O10W O18W 0.61(6) .
O10W O18W 0.61(6) 11_575
O11W O7W 1.56(6) 2_565
O12W O15W 0.88(8) 14
O12W O9W 0.89(8) 13_565
O13W O15W 1.01(5) .
O13W O14W 1.14(5) .
O14W O16W 1.71(6) .
O15W O12W 0.88(8) 14_455
O15W O9W 0.92(5) 2_565
O18W O18W 1.15(12) 11_575
O19W O6W 0.96(5) 13_565
O21W O8W 1.32(4) 1_545
O21W O8W 1.32(4) 12_545
O22W O8W 1.76(8) 13_565
N1 N2 1.346(7) .
N1 C1 1.351(8) .
N2 N1 1.346(7) 11_565
N3 N4 1.327(7) .
N3 C3 1.350(9) .
N4 N3 1.327(7) 12
N5 N6 1.329(7) .
N5 C5 1.348(8) .
N6 N7 1.341(8) .
N6 Cd2 2.366(6) 7_545
N7 C6 1.356(9) .
N7 Cd2 2.302(6) 6_554
C1 C1 1.383(12) 11_565
C1 C2 1.483(9) .
C3 C3 1.390(14) 12
C3 C4 1.499(10) .
C4 K1 3.429(10) 10
C5 C6 1.394(9) .
C5 C7 1.500(9) .
C6 C8 1.500(9) .
